data_2236018
loop_
_publ_author_name
'Zhao, Yiliang'
'Hibbs, David E.'
'Groundwater, Paul W.'
'Wassef, Abram'

_publ_section_title
;
 Diethyl
 4-(4-acetamidophenyl)-2,6-dimethyl-1,4-dihydropyridine-3,5-dicarboxylate
;
_journal_coeditor_code XU5556
_journal_issue 8
_journal_name_full 'Acta Crystallographica Section E'
_journal_page_first o2536
_journal_paper_doi 10.1107/S160053681202750X
_journal_volume 68
_journal_year 2012
_chemical_formula_iupac 'C21 H26 N2 O5'
_chemical_formula_moiety 'C21 H26 N2 O5'
_chemical_formula_sum 'C21 H26 N2 O5'
_chemical_formula_weight 386.44
_chemical_melting_point 256
_chemical_name_systematic
;
Diethyl 
4-(4-acetamidophenyl)-2,6-dimethyl-1,4-dihydropyridine-3,5-dicarboxylate
;
_space_group_crystal_system monoclinic
_space_group_IT_number 14
_space_group_name_Hall '-P 2yn'
_space_group_name_H-M_alt 'P 1 21/n 1'
_symmetry_space_group_name_Hall '-P 2yn'
_symmetry_space_group_name_H-M 'P 1 21/n 1'
_atom_sites_solution_hydrogens geom
_atom_sites_solution_primary direct
_atom_sites_solution_secondary difmap
_audit_creation_method
;
  Olex2 1.2-beta
  (compiled 2012.01.17 svn.r2163, GUI svn.r4036)
;
_cell_angle_alpha 90.00
_cell_angle_beta 109.7450(10)
_cell_angle_gamma 90.00
_cell_formula_units_Z 4
_cell_length_a 11.3359(7)
_cell_length_b 12.1934(7)
_cell_length_c 15.3262(9)
_cell_measurement_reflns_used 15313
_cell_measurement_temperature 150
_cell_measurement_theta_max 28.34
_cell_measurement_theta_min 1.95
_cell_volume 1993.9(2)
_computing_cell_refinement 'SAINT (Bruker, 2007)'
_computing_data_collection 'APEX2 (Bruker, 2007)'
_computing_data_reduction 'SAINT (Bruker, 2007)'
_computing_molecular_graphics 'OLEX2 (Dolomanov <i>et al.</i>, 2009)'
_computing_publication_material 'OLEX2 (Dolomanov <i>et al.</i>, 2009)'
_computing_structure_refinement 'SHELXL97 (Sheldrick, 2008)'
_computing_structure_solution 'SHELXS97 (Sheldrick, 2008)'
_diffrn_ambient_temperature 150
_diffrn_detector_area_resol_mean 8
_diffrn_measured_fraction_theta_full 0.999
_diffrn_measured_fraction_theta_max 0.923
_diffrn_measurement_device_type 'Bruker APEXII CCD area-detector'
_diffrn_measurement_method '\w and \f scans'
_diffrn_radiation_monochromator graphite
_diffrn_radiation_type MoK\a
_diffrn_radiation_wavelength 0.71073
_diffrn_reflns_av_R_equivalents 0.0271
_diffrn_reflns_limit_h_max 14
_diffrn_reflns_limit_h_min -15
_diffrn_reflns_limit_k_max 14
_diffrn_reflns_limit_k_min -15
_diffrn_reflns_limit_l_max 19
_diffrn_reflns_limit_l_min -18
_diffrn_reflns_number 15313
_diffrn_reflns_theta_full 25.00
_diffrn_reflns_theta_max 28.34
_diffrn_reflns_theta_min 1.95
_exptl_absorpt_coefficient_mu 0.092
_exptl_absorpt_correction_T_max 0.988
_exptl_absorpt_correction_T_min 0.976
_exptl_absorpt_correction_type multi-scan
_exptl_absorpt_process_details '(SADABS; Bruker, 2001)'
_exptl_crystal_colour 'clear colourless'
_exptl_crystal_density_diffrn 1.287
_exptl_crystal_density_method 'not measured'
_exptl_crystal_description block
_exptl_crystal_F_000 824
_exptl_crystal_size_max 0.2
_exptl_crystal_size_mid 0.2
_exptl_crystal_size_min 0.15
_refine_diff_density_max 0.281
_refine_diff_density_min -0.202
_refine_ls_extinction_method none
_refine_ls_goodness_of_fit_ref 1.049
_refine_ls_hydrogen_treatment mixed
_refine_ls_matrix_type full
_refine_ls_number_parameters 266
_refine_ls_number_reflns 4593
_refine_ls_number_restraints 0
_refine_ls_restrained_S_all 1.049
_refine_ls_R_factor_all 0.0577
_refine_ls_R_factor_gt 0.0431
_refine_ls_shift/su_max 0.000
_refine_ls_shift/su_mean 0.000
_refine_ls_structure_factor_coef Fsqd
_refine_ls_weighting_details 'calc w=1/[\s^2^(Fo^2^)+(0.0575P)^2^+0.5603P] where P=(Fo^2^+2Fc^2^)/3'
_refine_ls_weighting_scheme calc
_refine_ls_wR_factor_gt 0.1115
_refine_ls_wR_factor_ref 0.1202
_reflns_number_gt 3602
_reflns_number_total 4593
_reflns_threshold_expression >2sigma(I)
_cod_data_source_file xu5556.cif
_cod_data_source_block I
_cod_database_code 2236018
_cod_database_fobs_code 2236018

loop_
_symmetry_equiv_pos_as_xyz
_space_group_symop_id
'x, y, z' 1
'-x+1/2, y+1/2, -z+1/2' 2
'-x, -y, -z' 3
'x-1/2, -y-1/2, z-1/2' 4

loop_
_atom_site_type_symbol
_atom_site_label
_atom_site_fract_x
_atom_site_fract_y
_atom_site_fract_z
_atom_site_U_iso_or_equiv
_atom_site_adp_type
_atom_site_calc_flag
_atom_site_refinement_flags
_atom_site_occupancy
_atom_site_symmetry_multiplicity
O O5 0.66512(9) 0.67514(10) 0.46869(8) 0.0399(3) Uani d . 1 1
O O2 0.05682(10) 0.56346(9) 0.19250(8) 0.0364(3) Uani d . 1 1
N N1 -0.12494(11) 0.70015(10) 0.40319(9) 0.0314(3) Uani d . 1 1
H H1 -0.1795(16) 0.6891(14) 0.4328(12) 0.037(5) Uiso d . 1 1
O O3 0.03829(10) 0.94192(9) 0.23298(7) 0.0334(3) Uani d . 1 1
O O4 -0.04968(10) 1.01757(8) 0.32887(7) 0.0345(3) Uani d . 1 1
C C13 -0.10344(19) 1.20435(14) 0.33222(14) 0.0474(4) Uani d . 1 1
H H13A -0.1056 1.2765 0.3036 0.071 Uiso calc R 1 1
H H13B -0.0550 1.2090 0.3985 0.071 Uiso calc R 1 1
H H13C -0.1891 1.1807 0.3241 0.071 Uiso calc R 1 1
N N2 0.53871(11) 0.64292(10) 0.55364(9) 0.0285(3) Uani d . 1 1
H H2 0.5381(15) 0.6217(14) 0.6074(13) 0.037(5) Uiso d . 1 1
C C1 0.03998(12) 0.72957(11) 0.30406(10) 0.0249(3) Uani d . 1 1
H H1A 0.0423 0.7441 0.2404 0.030 Uiso calc R 1 1
C C2 -0.03113(12) 0.62288(12) 0.30116(10) 0.0281(3) Uani d . 1 1
O O1 -0.05548(11) 0.44057(10) 0.23947(9) 0.0455(3) Uani d . 1 1
C C3 -0.10251(13) 0.61059(12) 0.35593(11) 0.0304(3) Uani d . 1 1
C C4 -0.10146(12) 0.80695(12) 0.38358(10) 0.0274(3) Uani d . 1 1
C C20 0.65040(13) 0.64295(12) 0.54023(10) 0.0291(3) Uani d . 1 1
C C17 0.41948(12) 0.67243(11) 0.48949(10) 0.0259(3) Uani d . 1 1
C C18 0.39430(13) 0.67984(14) 0.39484(11) 0.0334(3) Uani d . 1 1
H H18 0.4597 0.6700 0.3699 0.040 Uiso calc R 1 1
C C19 0.27293(13) 0.70175(13) 0.33631(10) 0.0312(3) Uani d . 1 1
H H19 0.2568 0.7066 0.2714 0.037 Uiso calc R 1 1
C C14 0.17503(12) 0.71665(11) 0.36981(10) 0.0248(3) Uani d . 1 1
C C8 -0.01382(13) 0.53303(13) 0.24354(10) 0.0318(3) Uani d . 1 1
C C9 0.08124(17) 0.47931(15) 0.13380(12) 0.0435(4) Uani d . 1 1
H H9A 0.0033 0.4608 0.0825 0.052 Uiso calc R 1 1
H H9B 0.1134 0.4120 0.1702 0.052 Uiso calc R 1 1
C C10 0.17680(18) 0.52463(18) 0.09623(14) 0.0540(5) Uani d . 1 1
H H10A 0.1950 0.4704 0.0553 0.081 Uiso calc R 1 1
H H10B 0.2538 0.5415 0.1476 0.081 Uiso calc R 1 1
H H10C 0.1443 0.5917 0.0611 0.081 Uiso calc R 1 1
C C6 -0.16499(14) 0.89009(13) 0.42459(11) 0.0348(3) Uani d . 1 1
H H6A -0.2245 0.9327 0.3747 0.052 Uiso calc R 1 1
H H6B -0.1021 0.9394 0.4654 0.052 Uiso calc R 1 1
H H6C -0.2099 0.8525 0.4604 0.052 Uiso calc R 1 1
C C5 -0.02787(12) 0.82421(11) 0.33070(9) 0.0251(3) Uani d . 1 1
C C16 0.32309(13) 0.69036(14) 0.52466(10) 0.0336(3) Uani d . 1 1
H H16 0.3397 0.6877 0.5897 0.040 Uiso calc R 1 1
C C15 0.20282(13) 0.71204(14) 0.46516(10) 0.0339(3) Uani d . 1 1
H H15 0.1378 0.7240 0.4902 0.041 Uiso calc R 1 1
C C21 0.75834(14) 0.59981(14) 0.61983(11) 0.0377(4) Uani d . 1 1
H H21A 0.7863 0.5297 0.6023 0.057 Uiso calc R 1 1
H H21B 0.7316 0.5889 0.6737 0.057 Uiso calc R 1 1
H H21C 0.8275 0.6526 0.6354 0.057 Uiso calc R 1 1
C C11 -0.00926(12) 0.93072(12) 0.29325(10) 0.0263(3) Uani d . 1 1
C C12 -0.04350(15) 1.12340(12) 0.28729(12) 0.0353(3) Uani d . 1 1
H H12A -0.0888 1.1209 0.2196 0.042 Uiso calc R 1 1
H H12B 0.0448 1.1440 0.2980 0.042 Uiso calc R 1 1
C C7 -0.16252(16) 0.50641(13) 0.37219(13) 0.0410(4) Uani d . 1 1
H H7A -0.0973 0.4542 0.4058 0.062 Uiso calc R 1 1
H H7B -0.2130 0.4747 0.3125 0.062 Uiso calc R 1 1
H H7C -0.2165 0.5223 0.4089 0.062 Uiso calc R 1 1

loop_
_atom_site_aniso_label
_atom_site_aniso_U_11
_atom_site_aniso_U_22
_atom_site_aniso_U_33
_atom_site_aniso_U_12
_atom_site_aniso_U_13
_atom_site_aniso_U_23
O5 0.0260(5) 0.0586(8) 0.0404(6) 0.0018(5) 0.0182(5) 0.0136(5)
O2 0.0400(6) 0.0352(6) 0.0377(6) 0.0008(5) 0.0181(5) -0.0058(5)
N1 0.0273(6) 0.0348(7) 0.0380(7) 0.0011(5) 0.0188(5) 0.0062(5)
O3 0.0403(6) 0.0334(6) 0.0346(6) -0.0017(4) 0.0234(5) -0.0011(4)
O4 0.0455(6) 0.0290(6) 0.0376(6) 0.0042(4) 0.0255(5) 0.0030(4)
C13 0.0610(11) 0.0339(9) 0.0562(11) 0.0067(8) 0.0315(9) 0.0010(8)
N2 0.0233(6) 0.0373(7) 0.0277(6) 0.0016(5) 0.0125(5) 0.0060(5)
C1 0.0226(6) 0.0274(7) 0.0273(7) 0.0024(5) 0.0117(5) 0.0016(5)
C2 0.0241(6) 0.0275(7) 0.0326(8) 0.0015(5) 0.0096(6) 0.0035(6)
O1 0.0494(7) 0.0350(7) 0.0528(8) -0.0080(5) 0.0181(6) -0.0071(5)
C3 0.0246(7) 0.0304(8) 0.0364(8) 0.0011(6) 0.0106(6) 0.0051(6)
C4 0.0222(6) 0.0315(8) 0.0299(7) 0.0035(5) 0.0109(5) 0.0038(6)
C20 0.0247(7) 0.0307(7) 0.0343(8) -0.0003(5) 0.0132(6) 0.0021(6)
C17 0.0226(6) 0.0274(7) 0.0301(7) 0.0009(5) 0.0120(5) 0.0031(6)
C18 0.0255(7) 0.0487(9) 0.0314(8) 0.0036(6) 0.0168(6) 0.0028(7)
C19 0.0279(7) 0.0427(9) 0.0265(7) 0.0022(6) 0.0138(6) 0.0036(6)
C14 0.0236(6) 0.0238(7) 0.0297(7) 0.0005(5) 0.0125(5) 0.0014(5)
C8 0.0275(7) 0.0323(8) 0.0325(8) 0.0005(6) 0.0059(6) 0.0007(6)
C9 0.0536(10) 0.0402(9) 0.0345(9) 0.0071(8) 0.0122(8) -0.0084(7)
C10 0.0478(10) 0.0692(13) 0.0484(11) 0.0072(9) 0.0207(9) -0.0147(10)
C6 0.0343(8) 0.0382(9) 0.0394(9) 0.0051(6) 0.0224(7) 0.0031(7)
C5 0.0211(6) 0.0281(7) 0.0276(7) 0.0022(5) 0.0102(5) 0.0016(5)
C16 0.0284(7) 0.0504(10) 0.0258(7) 0.0036(6) 0.0145(6) 0.0031(6)
C15 0.0250(7) 0.0510(10) 0.0316(8) 0.0053(6) 0.0172(6) 0.0013(7)
C21 0.0269(7) 0.0478(10) 0.0389(9) 0.0038(6) 0.0117(6) 0.0054(7)
C11 0.0231(6) 0.0310(7) 0.0256(7) 0.0009(5) 0.0095(5) -0.0014(6)
C12 0.0414(8) 0.0292(8) 0.0405(9) 0.0000(6) 0.0207(7) 0.0028(7)
C7 0.0382(8) 0.0350(9) 0.0555(10) -0.0041(7) 0.0233(8) 0.0058(8)

loop_
_atom_type_symbol
_atom_type_description
_atom_type_scat_dispersion_real
_atom_type_scat_dispersion_imag
_atom_type_scat_source
C C 0.0033 0.0016 'International Tables Vol C Tables 4.2.6.8 and 6.1.1.4'
H H 0.0000 0.0000 'International Tables Vol C Tables 4.2.6.8 and 6.1.1.4'
N N 0.0061 0.0033 'International Tables Vol C Tables 4.2.6.8 and 6.1.1.4'
O O 0.0106 0.0060 'International Tables Vol C Tables 4.2.6.8 and 6.1.1.4'

loop_
_geom_angle_atom_site_label_1
_geom_angle_atom_site_label_2
_geom_angle_atom_site_label_3
_geom_angle
C8 O2 C9 116.13(13)
C3 N1 H1 115.4(11)
C3 N1 C4 123.22(12)
C4 N1 H1 118.1(11)
C11 O4 C12 116.72(11)
H13A C13 H13B 109.5
H13A C13 H13C 109.5
H13B C13 H13C 109.5
C12 C13 H13A 109.5
C12 C13 H13B 109.5
C12 C13 H13C 109.5
C20 N2 H2 117.1(11)
C20 N2 C17 128.01(13)
C17 N2 H2 114.9(11)
C2 C1 H1A 108.1
C2 C1 C14 109.46(11)
C14 C1 H1A 108.1
C5 C1 H1A 108.1
C5 C1 C2 110.25(11)
C5 C1 C14 112.73(11)
C3 C2 C1 119.78(13)
C3 C2 C8 121.40(13)
C8 C2 C1 118.69(12)
N1 C3 C7 114.09(13)
C2 C3 N1 119.42(13)
C2 C3 C7 126.49(14)
N1 C4 C6 113.00(12)
C5 C4 N1 118.48(13)
C5 C4 C6 128.51(13)
O5 C20 N2 123.61(13)
O5 C20 C21 121.22(13)
N2 C20 C21 115.17(13)
C18 C17 N2 123.52(12)
C18 C17 C16 119.06(13)
C16 C17 N2 117.37(13)
C17 C18 H18 120.1
C17 C18 C19 119.83(13)
C19 C18 H18 120.1
C18 C19 H19 119.0
C14 C19 C18 121.91(13)
C14 C19 H19 119.0
C19 C14 C1 121.24(12)
C19 C14 C15 117.40(13)
C15 C14 C1 121.21(12)
O2 C8 C2 111.84(13)
O1 C8 O2 121.51(14)
O1 C8 C2 126.65(15)
O2 C9 H9A 110.3
O2 C9 H9B 110.3
O2 C9 C10 107.00(15)
H9A C9 H9B 108.6
C10 C9 H9A 110.3
C10 C9 H9B 110.3
C9 C10 H10A 109.5
C9 C10 H10B 109.5
C9 C10 H10C 109.5
H10A C10 H10B 109.5
H10A C10 H10C 109.5
H10B C10 H10C 109.5
C4 C6 H6A 109.5
C4 C6 H6B 109.5
C4 C6 H6C 109.5
H6A C6 H6B 109.5
H6A C6 H6C 109.5
H6B C6 H6C 109.5
C4 C5 C1 120.71(12)
C4 C5 C11 124.68(13)
C11 C5 C1 114.59(11)
C17 C16 H16 119.9
C15 C16 C17 120.17(13)
C15 C16 H16 119.9
C14 C15 H15 119.2
C16 C15 C14 121.56(13)
C16 C15 H15 119.2
C20 C21 H21A 109.5
C20 C21 H21B 109.5
C20 C21 H21C 109.5
H21A C21 H21B 109.5
H21A C21 H21C 109.5
H21B C21 H21C 109.5
O3 C11 O4 121.14(13)
O3 C11 C5 123.59(13)
O4 C11 C5 115.26(12)
O4 C12 C13 106.77(13)
O4 C12 H12A 110.4
O4 C12 H12B 110.4
C13 C12 H12A 110.4
C13 C12 H12B 110.4
H12A C12 H12B 108.6
C3 C7 H7A 109.5
C3 C7 H7B 109.5
C3 C7 H7C 109.5
H7A C7 H7B 109.5
H7A C7 H7C 109.5
H7B C7 H7C 109.5

loop_
_geom_bond_atom_site_label_1
_geom_bond_atom_site_label_2
_geom_bond_distance
O5 C20 1.2278(18)
O2 C8 1.3469(19)
O2 C9 1.4515(19)
N1 H1 0.893(18)
N1 C3 1.381(2)
N1 C4 1.3824(19)
O3 C11 1.2244(17)
O4 C11 1.3410(17)
O4 C12 1.4513(18)
C13 H13A 0.9800
C13 H13B 0.9800
C13 H13C 0.9800
C13 C12 1.492(2)
N2 H2 0.867(18)
N2 C20 1.3495(18)
N2 C17 1.4230(18)
C1 H1A 1.0000
C1 C2 1.5231(19)
C1 C14 1.5303(18)
C1 C5 1.5173(18)
C2 C3 1.357(2)
C2 C8 1.461(2)
O1 C8 1.2157(19)
C3 C7 1.501(2)
C4 C6 1.499(2)
C4 C5 1.3615(19)
C20 C21 1.501(2)
C17 C18 1.384(2)
C17 C16 1.3894(19)
C18 H18 0.9500
C18 C19 1.391(2)
C19 H19 0.9500
C19 C14 1.3833(19)
C14 C15 1.388(2)
C9 H9A 0.9900
C9 H9B 0.9900
C9 C10 1.494(3)
C10 H10A 0.9800
C10 H10B 0.9800
C10 H10C 0.9800
C6 H6A 0.9800
C6 H6B 0.9800
C6 H6C 0.9800
C5 C11 1.464(2)
C16 H16 0.9500
C16 C15 1.386(2)
C15 H15 0.9500
C21 H21A 0.9800
C21 H21B 0.9800
C21 H21C 0.9800
C12 H12A 0.9900
C12 H12B 0.9900
C7 H7A 0.9800
C7 H7B 0.9800
C7 H7C 0.9800

loop_
_geom_hbond_atom_site_label_D
_geom_hbond_atom_site_label_H
_geom_hbond_atom_site_label_A
_geom_hbond_site_symmetry_A
_geom_hbond_distance_DH
_geom_hbond_distance_HA
_geom_hbond_distance_DA
_geom_hbond_angle_DHA
N1 H1 O5 1_455 0.892(19) 2.022(19) 2.8946(17) 165.5(16)
N2 H2 O3 4_676 0.866(19) 2.074(19) 2.9383(17) 175.4(16)
C6 H6A O1 2_455 0.98 2.52 3.370(2) 145
C13 H13A O1 1_565 0.98 2.38 3.337(2) 165

loop_
_geom_torsion_atom_site_label_1
_geom_torsion_atom_site_label_2
_geom_torsion_atom_site_label_3
_geom_torsion_atom_site_label_4
_geom_torsion
C5 C1 C2 C3 -28.32(18)
C14 C1 C2 C3 96.23(15)
C5 C1 C2 C8 155.75(12)
C14 C1 C2 C8 -79.70(15)
C8 C2 C3 N1 -174.57(13)
C1 C2 C3 N1 9.6(2)
C8 C2 C3 C7 5.6(2)
C1 C2 C3 C7 -170.23(14)
C4 N1 C3 C2 14.1(2)
C4 N1 C3 C7 -166.00(13)
C3 N1 C4 C5 -15.2(2)
C3 N1 C4 C6 164.06(13)
C17 N2 C20 O5 3.8(3)
C17 N2 C20 C21 -175.95(14)
C20 N2 C17 C18 17.1(2)
C20 N2 C17 C16 -165.46(15)
C16 C17 C18 C19 -1.9(2)
N2 C17 C18 C19 175.51(14)
C17 C18 C19 C14 0.0(2)
C18 C19 C14 C15 1.8(2)
C18 C19 C14 C1 -173.97(14)
C5 C1 C14 C19 -133.47(14)
C2 C1 C14 C19 103.43(15)
C5 C1 C14 C15 50.92(18)
C2 C1 C14 C15 -72.17(17)
C9 O2 C8 O1 -0.8(2)
C9 O2 C8 C2 179.07(12)
C3 C2 C8 O1 -2.2(2)
C1 C2 C8 O1 173.71(14)
C3 C2 C8 O2 178.01(13)
C1 C2 C8 O2 -6.13(18)
C8 O2 C9 C10 -170.92(13)
N1 C4 C5 C11 170.85(13)
C6 C4 C5 C11 -8.3(2)
N1 C4 C5 C1 -7.6(2)
C6 C4 C5 C1 173.31(14)
C2 C1 C5 C4 27.40(18)
C14 C1 C5 C4 -95.25(15)
C2 C1 C5 C11 -151.16(12)
C14 C1 C5 C11 86.19(14)
C18 C17 C16 C15 1.9(2)
N2 C17 C16 C15 -175.64(15)
C17 C16 C15 C14 -0.1(3)
C19 C14 C15 C16 -1.8(2)
C1 C14 C15 C16 174.01(14)
C12 O4 C11 O3 4.8(2)
C12 O4 C11 C5 -174.40(12)
C4 C5 C11 O3 -166.46(14)
C1 C5 C11 O3 12.0(2)
C4 C5 C11 O4 12.8(2)
C1 C5 C11 O4 -168.74(11)
C11 O4 C12 C13 175.03(14)

loop_
_cod_related_entry_id
_cod_related_entry_database
_cod_related_entry_code
1 ChemSpider 2761816
